data_2201437
loop_
_publ_author_name
'Sethuraman, Velusamy'
'Thomas Muthiah, Packianathan'

_publ_section_title
;
 Hydrogen-bonded supramolecular ribbons in the antifolate drug
 pyrimethamine
;
_journal_issue 8
_journal_name_full 'Acta Crystallographica Section E'
_journal_page_first o817
_journal_page_last o818
_journal_paper_doi 10.1107/S1600536802011133
_journal_volume 58
_journal_year 2002
_chemical_formula_iupac 'C12 H13 Cl N4'
_chemical_formula_moiety 'C12 H13 Cl N4'
_chemical_formula_sum 'C12 H13 Cl N4'
_chemical_formula_weight 248.71
_chemical_name_common pyrimethamine
_chemical_name_systematic
;
 ?
;
_space_group_IT_number 2
_symmetry_cell_setting triclinic
_symmetry_space_group_name_Hall '-P 1'
_symmetry_space_group_name_H-M 'P -1'
_atom_sites_solution_hydrogens geom
_atom_sites_solution_primary direct
_atom_sites_solution_secondary difmap
_cell_angle_alpha 79.059(13)
_cell_angle_beta 89.440(15)
_cell_angle_gamma 82.372(14)
_cell_formula_units_Z 4
_cell_length_a 9.5854(15)
_cell_length_b 10.8061(17)
_cell_length_c 12.484(2)
_cell_measurement_reflns_used 25
_cell_measurement_temperature 293(2)
_cell_measurement_theta_max 15
_cell_measurement_theta_min 10
_cell_volume 1258.2(4)
_computing_cell_refinement 'CAD-4 Software'
_computing_data_collection 'CAD-4 Software (Enraf-Nonius, 1989)'
_computing_data_reduction 'MolEN (Fair, 1990)'
_computing_molecular_graphics 'ORTEPII (Johnson, 1976)'
_computing_publication_material 'PLATON (Spek, 1997)'
_computing_structure_refinement 'SHELXL97 (Sheldrick, 1997)'
_computing_structure_solution 'SHELXS97 (Sheldrick, 1997)'
_diffrn_ambient_temperature 293(2)
_diffrn_measured_fraction_theta_full 0.970
_diffrn_measured_fraction_theta_max 0.970
_diffrn_measurement_device_type 'Enraf-Nonius CAD-4'
_diffrn_measurement_method \w--2\q
_diffrn_radiation_monochromator graphite
_diffrn_radiation_source 'fine focus sealed tube'
_diffrn_radiation_type MoK\a
_diffrn_radiation_wavelength 0.71069
_diffrn_reflns_av_R_equivalents 0.0302
_diffrn_reflns_av_sigmaI/netI 0.0120
_diffrn_reflns_limit_h_max 11
_diffrn_reflns_limit_h_min 0
_diffrn_reflns_limit_k_max 12
_diffrn_reflns_limit_k_min -12
_diffrn_reflns_limit_l_max 14
_diffrn_reflns_limit_l_min -14
_diffrn_reflns_number 4724
_diffrn_reflns_reduction_process
;
 ?
;
_diffrn_reflns_theta_full 25.29
_diffrn_reflns_theta_max 25.29
_diffrn_reflns_theta_min 1.66
_diffrn_standards_decay_% 1
_diffrn_standards_interval_time 60
_diffrn_standards_number 3
_exptl_absorpt_coefficient_mu 0.287
_exptl_absorpt_correction_T_max 0.9744
_exptl_absorpt_correction_T_min 0.9356
_exptl_absorpt_correction_type '\y scan'
_exptl_absorpt_process_details '(North et al., 1967)'
_exptl_crystal_colour colourless
_exptl_crystal_density_diffrn 1.313
_exptl_crystal_density_method 'Not Measured'
_exptl_crystal_description 'transparent block'
_exptl_crystal_F_000 520
_exptl_crystal_size_max 0.32
_exptl_crystal_size_mid 0.19
_exptl_crystal_size_min 0.19
_refine_diff_density_max 0.371
_refine_diff_density_min -0.398
_refine_ls_extinction_method none
_refine_ls_goodness_of_fit_ref 1.161
_refine_ls_hydrogen_treatment mixed
_refine_ls_matrix_type full
_refine_ls_number_parameters 376
_refine_ls_number_reflns 4437
_refine_ls_number_restraints 0
_refine_ls_restrained_S_all 1.161
_refine_ls_R_factor_all 0.0580
_refine_ls_R_factor_gt 0.0539
_refine_ls_shift/su_max 0.000
_refine_ls_shift/su_mean 0.000
_refine_ls_structure_factor_coef Fsqd
_refine_ls_weighting_details 'calc w = 1/[\s^2^(Fo^2^)+(0.0673P)^2^+0.5352P] where P = (Fo^2^+2Fc^2^)/3'
_refine_ls_weighting_scheme calc
_refine_ls_wR_factor_gt 0.1365
_refine_ls_wR_factor_ref 0.1424
_reflns_number_gt 4035
_reflns_number_total 4437
_reflns_threshold_expression I>2\s(I)
_cod_data_source_file cv6122.cif
_cod_data_source_block I
_cod_database_code 2201437
_cod_database_fobs_code 2201437

loop_
_symmetry_equiv_pos_as_xyz
x,y,z
-x,-y,-z

loop_
_atom_site_aniso_label
_atom_site_aniso_U_11
_atom_site_aniso_U_22
_atom_site_aniso_U_33
_atom_site_aniso_U_12
_atom_site_aniso_U_13
_atom_site_aniso_U_23
Cl1A 0.1154(6) 0.0750(5) 0.0389(3) -0.0104(4) -0.0114(3) -0.0233(3)
N1A 0.0700(12) 0.0371(9) 0.0348(9) -0.0113(8) 0.0009(8) -0.0081(7)
N2A 0.123(2) 0.0440(12) 0.0326(10) -0.0187(12) -0.0023(10) -0.0103(9)
N3A 0.0648(11) 0.0378(9) 0.0323(8) -0.0090(8) 0.0009(7) -0.0068(7)
N4A 0.0826(14) 0.0367(10) 0.0361(10) -0.0119(9) -0.0008(9) -0.0072(8)
C2A 0.0622(13) 0.0391(11) 0.0353(10) -0.0111(9) 0.0000(9) -0.0077(8)
C4A 0.0486(11) 0.0372(10) 0.0354(10) -0.0077(8) 0.0019(8) -0.0077(8)
C5A 0.0482(11) 0.0385(10) 0.0323(10) -0.0064(8) -0.0004(8) -0.0055(8)
C6A 0.0545(12) 0.0389(11) 0.0351(10) -0.0084(9) 0.0006(8) -0.0062(8)
C7A 0.0812(16) 0.0399(11) 0.0392(11) -0.0077(11) -0.0034(10) -0.0036(9)
C8A 0.096(2) 0.082(2) 0.098(3) -0.0177(18) 0.0197(19) 0.0331(19)
C9A 0.0517(11) 0.0394(10) 0.0330(10) -0.0098(8) 0.0022(8) -0.0075(8)
C10A 0.0531(13) 0.0522(13) 0.0420(11) -0.0038(10) 0.0001(9) -0.0104(9)
C11A 0.0694(15) 0.0548(14) 0.0403(11) -0.0062(11) 0.0087(10) -0.0158(10)
C12A 0.0760(15) 0.0472(12) 0.0340(10) -0.0150(11) -0.0010(10) -0.0110(9)
C13A 0.0608(15) 0.0843(19) 0.0477(13) -0.0029(13) -0.0098(11) -0.0220(12)
C14A 0.0563(13) 0.0796(18) 0.0447(12) 0.0004(12) -0.0021(10) -0.0239(12)
Cl1B 0.1161(6) 0.0898(5) 0.0447(4) -0.0161(4) 0.0118(3) -0.0326(3)
N1B 0.0602(10) 0.0395(9) 0.0368(9) -0.0134(8) 0.0019(7) -0.0082(7)
N2B 0.0970(16) 0.0412(11) 0.0361(10) -0.0212(11) 0.0086(9) -0.0110(8)
N3B 0.0710(12) 0.0386(9) 0.0333(9) -0.0108(8) 0.0012(8) -0.0073(7)
N4B 0.1132(19) 0.0397(11) 0.0375(10) -0.0060(11) 0.0049(11) -0.0090(9)
C2B 0.0531(11) 0.0411(11) 0.0368(10) -0.0140(9) 0.0013(8) -0.0080(8)
C4B 0.0603(12) 0.0390(11) 0.0379(10) -0.0074(9) -0.0015(9) -0.0069(8)
C5B 0.0519(11) 0.0424(11) 0.0356(10) -0.0085(9) -0.0003(8) -0.0078(8)
C6B 0.0545(12) 0.0446(12) 0.0365(10) -0.0146(9) 0.0003(8) -0.0056(8)
C7B 0.0901(18) 0.0467(13) 0.0422(12) -0.0227(12) 0.0049(11) -0.0026(10)
C8B 0.119(3) 0.095(3) 0.114(3) -0.024(2) -0.038(2) 0.047(2)
C9B 0.0565(12) 0.0420(11) 0.0349(10) -0.0065(9) -0.0005(9) -0.0074(8)
C10B 0.0554(13) 0.0550(13) 0.0411(11) -0.0074(10) 0.0001(9) -0.0105(9)
C11B 0.0674(15) 0.0573(14) 0.0430(12) -0.0077(11) -0.0095(10) -0.0151(10)
C12B 0.0761(16) 0.0520(13) 0.0377(11) -0.0068(11) 0.0024(10) -0.0137(9)
C13B 0.0654(16) 0.103(2) 0.0560(15) -0.0155(15) 0.0139(12) -0.0345(15)
C14B 0.0578(15) 0.103(2) 0.0513(14) -0.0205(14) 0.0032(11) -0.0322(14)

loop_
_atom_site_label
_atom_site_fract_x
_atom_site_fract_y
_atom_site_fract_z
_atom_site_U_iso_or_equiv
_atom_site_thermal_displace_type
_atom_site_calc_flag
_atom_site_refinement_flags
_atom_site_occupancy
_atom_site_type_symbol
Cl1A 0.85491(9) 1.01495(7) 0.40577(5) 0.0749(3) Uani . . 1.000 Cl
N1A 0.7040(2) 0.78059(16) -0.16260(14) 0.0468(6) Uani . . 1.000 N
N2A 0.6761(3) 0.8613(2) -0.34565(16) 0.0654(8) Uani . . 1.000 N
N3A 0.7075(2) 1.00158(16) -0.23392(13) 0.0448(5) Uani . . 1.000 N
N4A 0.7332(2) 1.14112(18) -0.12145(16) 0.0514(7) Uani . . 1.000 N
C2A 0.6975(2) 0.8819(2) -0.24368(16) 0.0450(7) Uani . . 1.000 C
C4A 0.7247(2) 1.02144(19) -0.13254(16) 0.0401(6) Uani . . 1.000 C
C5A 0.7357(2) 0.92088(19) -0.04051(15) 0.0398(6) Uani . . 1.000 C
C6A 0.7244(2) 0.80191(19) -0.06125(16) 0.0427(6) Uani . . 1.000 C
C7A 0.7268(3) 0.6865(2) 0.02823(18) 0.0540(7) Uani . . 1.000 C
C8A 0.5803(4) 0.6590(3) 0.0568(3) 0.0982(14) Uani . . 1.000 C
C9A 0.7627(2) 0.94599(19) 0.07031(16) 0.0410(6) Uani . . 1.000 C
C10A 0.6592(3) 1.0062(2) 0.12756(18) 0.0492(7) Uani . . 1.000 C
C11A 0.6860(3) 1.0290(2) 0.23064(19) 0.0542(8) Uani . . 1.000 C
C12A 0.8179(3) 0.9908(2) 0.27554(17) 0.0513(7) Uani . . 1.000 C
C13A 0.9231(3) 0.9313(3) 0.2211(2) 0.0636(9) Uani . . 1.000 C
C14A 0.8946(3) 0.9099(3) 0.1184(2) 0.0594(8) Uani . . 1.000 C
Cl1B 0.13130(10) 0.69014(8) 0.94533(5) 0.0808(3) Uani . . 1.000 Cl
N1B 0.28215(19) 0.41356(16) 0.38322(14) 0.0448(5) Uani . . 1.000 N
N2B 0.3091(3) 0.4859(2) 0.20104(16) 0.0566(7) Uani . . 1.000 N
N3B 0.2677(2) 0.63546(16) 0.30910(13) 0.0473(6) Uani . . 1.000 N
N4B 0.2279(3) 0.78406(19) 0.41796(18) 0.0637(8) Uani . . 1.000 N
C2B 0.2849(2) 0.51285(19) 0.30141(16) 0.0429(6) Uani . . 1.000 C
C4B 0.2447(2) 0.6612(2) 0.40893(17) 0.0457(6) Uani . . 1.000 C
C5B 0.2372(2) 0.56421(19) 0.50154(16) 0.0430(6) Uani . . 1.000 C
C6B 0.2569(2) 0.4414(2) 0.48342(16) 0.0447(7) Uani . . 1.000 C
C7B 0.2570(3) 0.3283(2) 0.57432(19) 0.0592(8) Uani . . 1.000 C
C8B 0.4039(5) 0.2729(4) 0.6113(3) 0.1170(17) Uani . . 1.000 C
C9B 0.2115(2) 0.5973(2) 0.61144(16) 0.0445(6) Uani . . 1.000 C
C10B 0.3198(3) 0.6231(2) 0.67235(18) 0.0503(7) Uani . . 1.000 C
C11B 0.2957(3) 0.6532(2) 0.77487(19) 0.0551(8) Uani . . 1.000 C
C12B 0.1624(3) 0.6566(2) 0.81498(18) 0.0548(8) Uani . . 1.000 C
C13B 0.0531(3) 0.6340(3) 0.7562(2) 0.0719(10) Uani . . 1.000 C
C14B 0.0785(3) 0.6049(3) 0.6538(2) 0.0675(10) Uani . . 1.000 C
H10A 0.567(3) 1.030(2) 0.0970(18) 0.043(6) Uiso . . 1.000 H
H11A 0.608(3) 1.067(3) 0.270(2) 0.071(8) Uiso . . 1.000 H
H13A 1.014(4) 0.902(3) 0.253(3) 0.094(10) Uiso . . 1.000 H
H14A 0.971(4) 0.864(3) 0.086(3) 0.093(10) Uiso . . 1.000 H
H21A 0.686(3) 0.923(3) -0.398(3) 0.081(9) Uiso . . 1.000 H
H22A 0.683(3) 0.787(3) -0.356(2) 0.056(7) Uiso . . 1.000 H
H41A 0.748(3) 1.156(3) -0.055(2) 0.059(7) Uiso . . 1.000 H
H42A 0.724(3) 1.205(3) -0.177(2) 0.066(8) Uiso . . 1.000 H
H71A 0.77386 0.70080 0.09237 0.079(4) Uiso . . 1.000 H
H72A 0.77950 0.61368 0.00466 0.079(4) Uiso . . 1.000 H
H81A 0.53231 0.64863 -0.00742 0.158(8) Uiso . . 1.000 H
H82A 0.58445 0.58242 0.11077 0.158(8) Uiso . . 1.000 H
H83A 0.53031 0.72850 0.08524 0.158(8) Uiso . . 1.000 H
H10B 0.416(3) 0.614(3) 0.645(2) 0.067(8) Uiso . . 1.000 H
H11B 0.372(3) 0.678(3) 0.816(3) 0.078(9) Uiso . . 1.000 H
H13B -0.046(4) 0.639(4) 0.786(3) 0.107(12) Uiso . . 1.000 H
H14B 0.005(4) 0.585(3) 0.613(3) 0.085(9) Uiso . . 1.000 H
H21B 0.298(4) 0.549(4) 0.148(3) 0.090(11) Uiso . . 1.000 H
H22B 0.310(3) 0.413(3) 0.194(2) 0.057(7) Uiso . . 1.000 H
H41B 0.215(3) 0.799(3) 0.482(3) 0.069(8) Uiso . . 1.000 H
H42B 0.249(3) 0.847(3) 0.364(3) 0.078(9) Uiso . . 1.000 H
H71B 0.20471 0.35384 0.63523 0.079(4) Uiso . . 1.000 H
H72B 0.21042 0.26426 0.54949 0.079(4) Uiso . . 1.000 H
H81B 0.45597 0.24832 0.55089 0.158(8) Uiso . . 1.000 H
H82B 0.40122 0.19963 0.66805 0.158(8) Uiso . . 1.000 H
H83B 0.44879 0.33517 0.63865 0.158(8) Uiso . . 1.000 H

loop_
_atom_type_symbol
_atom_type_description
_atom_type_scat_dispersion_real
_atom_type_scat_dispersion_imag
_atom_type_scat_source
N N 0.0061 0.0033 'International Tables Vol C Tables 4.2.6.8 and 6.1.1.4'
Cl Cl 0.1484 0.1585 'International Tables Vol C Tables 4.2.6.8 and 6.1.1.4'
H H 0.0000 0.0000 'International Tables Vol C Tables 4.2.6.8 and 6.1.1.4'
C C 0.0033 0.0016 'International Tables Vol C Tables 4.2.6.8 and 6.1.1.4'

loop_
_geom_angle_atom_site_label_1
_geom_angle_atom_site_label_2
_geom_angle_atom_site_label_3
_geom_angle
_geom_angle_publ_flag
C2A N1A C6A 116.25(18) yes
C2A N3A C4A 116.38(17) yes
H21A N2A H22A 121(3) no
C2A N2A H21A 116(2) no
C2A N2A H22A 119.1(17) no
H41A N4A H42A 119(3) no
C4A N4A H41A 118(2) no
C4A N4A H42A 122.4(19) no
C2B N1B C6B 116.09(18) yes
C2B N3B C4B 116.47(17) yes
C2B N2B H21B 116(3) no
C2B N2B H22B 117.8(18) no
H21B N2B H22B 124(3) no
C4B N4B H41B 116(2) no
H41B N4B H42B 119(3) no
C4B N4B H42B 123(2) no
N1A C2A N3A 126.55(18) yes
N1A C2A N2A 116.6(2) yes
N2A C2A N3A 116.88(19) yes
N4A C4A C5A 120.95(18) yes
N3A C4A C5A 122.03(19) yes
N3A C4A N4A 117.01(18) yes
C4A C5A C6A 116.06(17) no
C4A C5A C9A 120.30(18) no
C6A C5A C9A 123.61(18) no
N1A C6A C5A 122.71(18) yes
C5A C6A C7A 122.47(18) no
N1A C6A C7A 114.76(18) yes
C6A C7A C8A 110.9(2) no
C10A C9A C14A 117.9(2) no
C5A C9A C10A 121.98(19) no
C5A C9A C14A 120.07(19) no
C9A C10A C11A 121.3(2) no
C10A C11A C12A 118.8(2) no
C11A C12A C13A 121.5(2) no
Cl1A C12A C13A 118.3(2) yes
Cl1A C12A C11A 120.21(19) yes
C12A C13A C14A 118.9(3) no
C9A C14A C13A 121.6(3) no
C6A C7A H71A 109.44 no
C6A C7A H72A 109.46 no
C8A C7A H71A 109.46 no
C8A C7A H72A 109.47 no
H71A C7A H72A 108.06 no
C7A C8A H82A 109.49 no
C7A C8A H83A 109.45 no
H81A C8A H82A 109.50 no
H81A C8A H83A 109.44 no
H82A C8A H83A 109.50 no
C7A C8A H81A 109.45 no
C9A C10A H10A 119.5(14) no
C11A C10A H10A 119.1(14) no
C10A C11A H11A 118.4(16) no
C12A C11A H11A 122.7(16) no
C12A C13A H13A 122(2) no
C14A C13A H13A 119(2) no
C13A C14A H14A 115(2) no
C9A C14A H14A 123(2) no
N1B C2B N2B 116.46(19) yes
N1B C2B N3B 126.64(18) yes
N2B C2B N3B 116.89(19) yes
N3B C4B N4B 117.1(2) yes
N3B C4B C5B 122.03(19) yes
N4B C4B C5B 120.8(2) yes
C4B C5B C9B 120.22(19) no
C4B C5B C6B 116.17(18) no
C6B C5B C9B 123.61(18) no
N1B C6B C5B 122.57(19) yes
N1B C6B C7B 115.13(19) yes
C5B C6B C7B 122.26(18) no
C6B C7B C8B 111.1(2) no
C10B C9B C14B 118.3(2) no
C5B C9B C14B 120.63(19) no
C5B C9B C10B 121.08(19) no
C9B C10B C11B 120.9(2) no
C10B C11B C12B 118.8(2) no
Cl1B C12B C11B 119.3(2) yes
Cl1B C12B C13B 119.0(2) yes
C11B C12B C13B 121.7(2) no
C12B C13B C14B 118.9(3) no
C9B C14B C13B 121.4(3) no
C6B C7B H71B 109.41 no
C6B C7B H72B 109.41 no
C8B C7B H71B 109.42 no
C8B C7B H72B 109.45 no
H71B C7B H72B 108.03 no
C7B C8B H81B 109.46 no
C7B C8B H82B 109.47 no
C7B C8B H83B 109.49 no
H81B C8B H82B 109.46 no
H81B C8B H83B 109.46 no
H82B C8B H83B 109.48 no
C9B C10B H10B 119.3(16) no
C11B C10B H10B 119.6(16) no
C10B C11B H11B 120.7(19) no
C12B C11B H11B 120.3(19) no
C12B C13B H13B 121(2) no
C14B C13B H13B 120(2) no
C9B C14B H14B 118(2) no
C13B C14B H14B 120(2) no

loop_
_geom_bond_atom_site_label_1
_geom_bond_atom_site_label_2
_geom_bond_site_symmetry_1
_geom_bond_site_symmetry_2
_geom_bond_distance
_geom_bond_publ_flag
Cl1A C12A . . 1.742(2) yes
Cl1B C12B . . 1.748(2) yes
N1A C6A . . 1.349(3) yes
N1A C2A . . 1.338(3) yes
N2A C2A . . 1.355(3) yes
N3A C2A . . 1.338(3) yes
N3A C4A . . 1.339(3) yes
N4A C4A . . 1.340(3) yes
N2A H21A . . 0.85(4) no
N2A H22A . . 0.83(3) no
N4A H42A . . 0.88(3) no
N4A H41A . . 0.89(3) no
N1B C2B . . 1.336(3) yes
N1B C6B . . 1.353(3) yes
N2B C2B . . 1.350(3) yes
N3B C4B . . 1.338(3) yes
N3B C2B . . 1.335(3) yes
N4B C4B . . 1.342(3) yes
N2B H22B . . 0.81(3) no
N2B H21B . . 0.85(4) no
N4B H41B . . 0.85(4) no
N4B H42B . . 0.90(3) no
C4A C5A . . 1.418(3) no
C5A C9A . . 1.491(3) no
C5A C6A . . 1.377(3) no
C6A C7A . . 1.506(3) no
C7A C8A . . 1.499(5) no
C9A C14A . . 1.381(3) no
C9A C10A . . 1.382(3) no
C10A C11A . . 1.388(3) no
C11A C12A . . 1.368(4) no
C12A C13A . . 1.368(4) no
C13A C14A . . 1.381(4) no
C7A H71A . . 0.9701 no
C7A H72A . . 0.9698 no
C8A H82A . . 0.9594 no
C8A H83A . . 0.9602 no
C8A H81A . . 0.9602 no
C10A H10A . . 0.95(3) no
C11A H11A . . 0.98(3) no
C13A H13A . . 0.95(4) no
C14A H14A . . 0.96(4) no
C4B C5B . . 1.414(3) no
C5B C9B . . 1.492(3) no
C5B C6B . . 1.376(3) no
C6B C7B . . 1.502(3) no
C7B C8B . . 1.496(5) no
C9B C10B . . 1.381(3) no
C9B C14B . . 1.374(3) no
C10B C11B . . 1.389(3) no
C11B C12B . . 1.366(4) no
C12B C13B . . 1.359(4) no
C13B C14B . . 1.385(4) no
C7B H71B . . 0.9701 no
C7B H72B . . 0.9698 no
C8B H81B . . 0.9602 no
C8B H82B . . 0.9600 no
C8B H83B . . 0.9599 no
C10B H10B . . 0.98(3) no
C11B H11B . . 0.99(3) no
C13B H13B . . 1.02(4) no
C14B H14B . . 0.94(4) no

loop_
_geom_contact_atom_site_label_1
_geom_contact_atom_site_label_2
_geom_contact_distance
_geom_contact_site_symmetry_2
_geom_contact_publ_flag
Cl1A Cl1A 3.6024(12) 2_776 no
Cl1A N4B 3.393(2) 2_676 no
Cl1B N4A 3.472(2) 2_676 no
Cl1A H21A 3.01(3) 1_556 no
Cl1A H72B 3.1085 2_666 no
Cl1A H41B 2.67(3) 2_676 no
Cl1B H21B 3.04(4) 1_556 no
Cl1B H41A 2.72(3) 2_676 no
Cl1B H14A 3.07(4) 1_456 no
N1A N2B 3.027(3) 2_665 no
N1B N2A 3.068(3) 2_665 no
N2A N1B 3.068(3) 2_665 no
N2B N1A 3.027(3) 2_665 no
N3A N4B 3.060(3) 2_675 no
N3B N4A 3.027(3) 2_675 no
N4A N3B 3.027(3) 2_675 no
N4A Cl1B 3.472(2) 2_676 no
N4A C10A 3.287(3) . no
N4B Cl1A 3.393(2) 2_676 no
N4B N3A 3.060(3) 2_675 no
N4B C10B 3.382(3) . no
N1A H22B 2.22(3) 2_665 no
N1A H81A 2.8296 . no
N1A H13B 2.80(4) 1_654 no
N1B H81B 2.8645 . no
N1B H14B 2.75(4) 2_566 no
N1B H22A 2.24(3) 2_665 no
N1B H10B 2.89(3) 2_666 no
N2A H11A 2.93(3) 2_675 no
N3A H42B 2.16(3) 2_675 no
N3B H83B 2.8729 2_666 no
N3B H42A 2.16(3) 2_675 no
N4A H14A 2.87(4) 2_775 no
N4A H83A 2.8007 2_675 no
N4A H13A 2.95(4) 2_775 no
N4B H13A 2.91(4) 1_455 no
C4B C8B 3.531(5) 2_666 no
C7A C14A 3.432(4) . no
C7B C14B 3.547(4) . no
C8B C4B 3.531(5) 2_666 no
C10A N4A 3.287(3) . no
C10B N4B 3.382(3) . no
C11A C11B 3.450(3) 2_676 no
C11B C11A 3.450(3) 2_676 no
C14A C7A 3.432(4) . no
C14B C7B 3.547(4) . no
C2A H11A 2.92(3) 2_675 no
C2B H10B 3.03(3) 2_666 no
C4A H13A 3.04(4) 2_775 no
C4A H10A 2.94(3) 2_675 no
C4A H42B 2.99(4) 2_675 no
C4B H42A 3.01(3) 2_675 no
C4B H83B 2.9957 2_666 no
C5A H10A 2.95(3) 2_675 no
C6B H14B 2.87(4) 2_566 no
C9A H71A 2.5992 . no
C9A H41A 2.49(3) . no
C9B H71B 2.6004 . no
C9B H41B 2.46(3) . no
C10A H41A 2.73(3) . no
C10B H41B 2.85(4) . no
C11A H82B 2.7828 2_666 no
C11A H11B 3.08(3) 2_676 no
C11B H82A 2.7779 2_666 no
C14A H71A 2.7443 . no
C14B H71B 2.8705 . no
H10A C4A 2.94(3) 2_675 no
H10A C5A 2.95(3) 2_675 no
H10B C2B 3.03(3) 2_666 no
H10B N1B 2.89(3) 2_666 no
H11A C2A 2.92(3) 2_675 no
H11A N2A 2.93(3) 2_675 no
H11B C11A 3.08(3) 2_676 no
H13A H42B 2.60(5) 1_655 no
H13A N4A 2.95(4) 2_775 no
H13A C4A 3.04(4) 2_775 no
H13A N4B 2.91(4) 1_655 no
H13B N1A 2.80(4) 1_456 no
H14A Cl1B 3.07(4) 1_654 no
H14A N4A 2.87(4) 2_775 no
H14B N1B 2.75(4) 2_566 no
H14B C6B 2.87(4) 2_566 no
H21A Cl1A 3.01(3) 1_554 no
H21B Cl1B 3.04(4) 1_554 no
H22A N1B 2.24(3) 2_665 no
H22B N1A 2.22(3) 2_665 no
H41A C10A 2.73(3) . no
H41A Cl1B 2.72(3) 2_676 no
H41A C9A 2.49(3) . no
H41B C9B 2.46(3) . no
H41B C10B 2.85(4) . no
H41B Cl1A 2.67(3) 2_676 no
H42A N3B 2.16(3) 2_675 no
H42A C4B 3.01(3) 2_675 no
H42A H42B 2.51(4) 2_675 no
H42B H13A 2.60(5) 1_455 no
H42B N3A 2.16(3) 2_675 no
H42B C4A 2.99(4) 2_675 no
H42B H42A 2.51(4) 2_675 no
H71A C9A 2.5992 . no
H71A C14A 2.7443 . no
H71B C9B 2.6004 . no
H71B C14B 2.8705 . no
H72B Cl1A 3.1085 2_666 no
H81A N1A 2.8296 . no
H81B N1B 2.8645 . no
H82A C11B 2.7779 2_666 no
H82B C11A 2.7828 2_666 no
H83A N4A 2.8007 2_675 no
H83B N3B 2.8729 2_666 no
H83B C4B 2.9957 2_666 no

loop_
_geom_hbond_atom_site_label_D
_geom_hbond_atom_site_label_H
_geom_hbond_atom_site_label_A
_geom_hbond_site_symmetry_A
_geom_hbond_distance_DH
_geom_hbond_distance_HA
_geom_hbond_distance_DA
_geom_hbond_angle_DHA
_geom_hbond_publ_flag
N2A H22A N1B 2_665 0.83(3) 2.24(3) 3.068(3) 176(3) yes
N2B H22B N1A 2_665 0.81(3) 2.22(3) 3.027(3) 174(3) yes
N4A H41A Cl1B 2_676 0.89(3) 2.72(3) 3.472(2) 143(2) yes
N4B H41B Cl1A 2_676 0.85(4) 2.67(3) 3.393(2) 143(3) yes
N4A H42A N3B 2_675 0.88(3) 2.16(3) 3.027(3) 172(3) yes
N4B H42B N3A 2_675 0.90(3) 2.16(3) 3.060(3) 178(3) yes

loop_
_geom_torsion_atom_site_label_1
_geom_torsion_atom_site_label_2
_geom_torsion_atom_site_label_3
_geom_torsion_atom_site_label_4
_geom_torsion
_geom_torsion_publ_flag
C6A N1A C2A N2A -179.6(2) no
C6A N1A C2A N3A -0.9(3) no
C2A N1A C6A C5A 1.1(3) no
C2A N1A C6A C7A 178.3(2) no
C4A N3A C2A N1A -0.5(3) no
C4A N3A C2A N2A 178.2(2) no
C2A N3A C4A N4A -179.23(19) no
C2A N3A C4A C5A 1.7(3) no
C2B N1B C6B C7B -178.90(19) no
C2B N1B C6B C5B -1.0(3) no
C6B N1B C2B N3B 1.2(3) no
C6B N1B C2B N2B -179.6(2) no
C4B N3B C2B N1B -0.4(3) no
C2B N3B C4B C5B -0.7(3) no
C2B N3B C4B N4B 179.7(2) no
C4B N3B C2B N2B -179.6(2) no
N3A C4A C5A C9A 176.62(19) no
N3A C4A C5A C6A -1.4(3) no
N4A C4A C5A C9A -2.4(3) no
N4A C4A C5A C6A 179.52(19) no
C4A C5A C9A C10A 74.7(3) no
C4A C5A C6A N1A 0.0(3) no
C9A C5A C6A C7A 5.0(3) no
C4A C5A C9A C14A -104.7(3) no
C4A C5A C6A C7A -177.0(2) no
C6A C5A C9A C10A -107.4(3) no
C9A C5A C6A N1A -178.02(19) no
C6A C5A C9A C14A 73.3(3) no
N1A C6A C7A C8A -79.4(3) no
C5A C6A C7A C8A 97.8(3) no
C14A C9A C10A C11A -0.5(3) no
C5A C9A C10A C11A -179.9(2) no
C5A C9A C14A C13A -179.8(3) no
C10A C9A C14A C13A 0.8(4) no
C9A C10A C11A C12A 0.1(3) no
C10A C11A C12A C13A 0.1(4) no
C10A C11A C12A Cl1A -178.79(18) no
C11A C12A C13A C14A 0.1(4) no
Cl1A C12A C13A C14A 179.1(2) no
C12A C13A C14A C9A -0.6(4) no
N3B C4B C5B C9B 179.93(18) no
N4B C4B C5B C6B -179.6(2) no
N4B C4B C5B C9B -0.5(3) no
N3B C4B C5B C6B 0.9(3) no
C4B C5B C6B N1B 0.0(3) no
C4B C5B C6B C7B 177.8(2) no
C9B C5B C6B C7B -1.2(3) no
C4B C5B C9B C10B -81.2(3) no
C9B C5B C6B N1B -178.99(18) no
C4B C5B C9B C14B 97.7(3) no
C6B C5B C9B C10B 97.8(3) no
C6B C5B C9B C14B -83.3(3) no
N1B C6B C7B C8B 80.7(3) no
C5B C6B C7B C8B -97.2(3) no
C5B C9B C10B C11B -179.6(2) no
C14B C9B C10B C11B 1.4(3) no
C10B C9B C14B C13B -1.8(4) no
C5B C9B C14B C13B 179.2(3) no
C9B C10B C11B C12B 0.2(3) no
C10B C11B C12B Cl1B 178.30(17) no
C10B C11B C12B C13B -1.4(4) no
C11B C12B C13B C14B 1.0(4) no
Cl1B C12B C13B C14B -178.7(2) no
C12B C13B C14B C9B 0.7(5) no

loop_
_cod_related_entry_id
_cod_related_entry_database
_cod_related_entry_code
1 ChemSpider 4819
